data_7237105
loop_
_publ_author_name
'Srinivas, Katam'
'Prabusankar, Ganesan'

_publ_section_title
;
 Role of C, S, Se and P donor ligands in copper(i) mediated C--N and C--Si
 bond formation reactions
;
_journal_issue 56
_journal_name_full 'RSC Advances'
_journal_page_first 32269
_journal_paper_doi 10.1039/C8RA06057F
_journal_volume 8
_journal_year 2018
_chemical_formula_moiety 'C54 H72 Cu N4 Se2, F6 P'
_chemical_formula_sum 'C54 H72 Cu F6 N4 P Se2'
_chemical_formula_weight 1143.63
_space_group_crystal_system monoclinic
_space_group_IT_number 15
_space_group_name_Hall '-C 2yc'
_space_group_name_H-M_alt 'C 1 2/c 1'
_symmetry_Int_Tables_number 15
_atom_sites_solution_primary direct
_audit_creation_date 2017-09-02
_audit_creation_method
;
Olex2 1.2
(compiled 2016.02.19 svn.r3266 for OlexSys, GUI svn.r5155)
;
_audit_update_record
;
2018-07-11 deposited with the CCDC.
2018-09-03 downloaded from the CCDC.
;
_cell_angle_alpha 90
_cell_angle_beta 113.637(5)
_cell_angle_gamma 90
_cell_formula_units_Z 4
_cell_length_a 19.5751(8)
_cell_length_b 16.3426(4)
_cell_length_c 20.4314(10)
_cell_measurement_reflns_used 4398
_cell_measurement_temperature 298
_cell_measurement_theta_max 71.6238
_cell_measurement_theta_min 3.6562
_cell_volume 5987.8(5)
_computing_cell_refinement
;
CrysAlisPro, Agilent Technologies,
Version 1.171.35.19 (release 27-10-2011 CrysAlis171 .NET)
(compiled Oct 27 2011,15:02:11)
;
_computing_data_collection
;
CrysAlisPro, Agilent Technologies,
Version 1.171.35.19 (release 27-10-2011 CrysAlis171 .NET)
(compiled Oct 27 2011,15:02:11)
;
_computing_data_reduction
;
CrysAlisPro, Agilent Technologies,
Version 1.171.35.19 (release 27-10-2011 CrysAlis171 .NET)
(compiled Oct 27 2011,15:02:11)
;
_computing_molecular_graphics 'Olex2 (Dolomanov et al., 2009)'
_computing_publication_material 'Olex2 (Dolomanov et al., 2009)'
_computing_structure_refinement 'olex2.refine (Bourhis et al., 2015)'
_computing_structure_solution 'SIR2004 (Burla et al., 2007)'
_diffrn_ambient_temperature 298
_diffrn_detector_area_resol_mean 16.1293
_diffrn_measured_fraction_theta_full 1.0000
_diffrn_measured_fraction_theta_max 1.0000
_diffrn_measurement_details
;
#__ type_ start__ end____ width___ exp.time_
  1 omega  -56.00  -29.00   1.0000    1.5000
omega____ theta____ kappa____ phi______ frames
    -        0.0000  124.0000   -5.0000 27

#__ type_ start__ end____ width___ exp.time_
  2 omega  -15.00   11.00   1.0000    1.5000
omega____ theta____ kappa____ phi______ frames
    -        0.0000   57.0000 -180.0000 26

#__ type_ start__ end____ width___ exp.time_
  3 omega  -48.00   23.00   1.0000    2.9000
omega____ theta____ kappa____ phi______ frames
    -      -42.5000   38.0000 -180.0000 71

#__ type_ start__ end____ width___ exp.time_
  4 omega  -80.00  -23.00   1.0000    2.9000
omega____ theta____ kappa____ phi______ frames
    -      -42.5000  -57.0000 -120.0000 57

#__ type_ start__ end____ width___ exp.time_
  5 omega -115.00  -59.00   1.0000    2.9000
omega____ theta____ kappa____ phi______ frames
    -      -42.5000  178.0000 -120.0000 56

#__ type_ start__ end____ width___ exp.time_
  6 omega  -84.00   29.00   1.0000    2.9000
omega____ theta____ kappa____ phi______ frames
    -      -42.5000   19.0000  -60.0000 113

#__ type_ start__ end____ width___ exp.time_
  7 omega   50.00   86.00   1.0000    2.9000
omega____ theta____ kappa____ phi______ frames
    -      110.2786  -25.0000  120.0000 36

#__ type_ start__ end____ width___ exp.time_
  8 omega   41.00  114.00   1.0000    2.9000
omega____ theta____ kappa____ phi______ frames
    -      110.2786 -111.0000  120.0000 73

#__ type_ start__ end____ width___ exp.time_
  9 omega   43.00  107.00   1.0000    2.9000
omega____ theta____ kappa____ phi______ frames
    -      110.2786 -111.0000   30.0000 64

#__ type_ start__ end____ width___ exp.time_
 10 omega   39.00   86.00   1.0000    2.9000
omega____ theta____ kappa____ phi______ frames
    -      110.2786  -38.0000 -180.0000 47

#__ type_ start__ end____ width___ exp.time_
 11 omega   39.00   83.00   1.0000    2.9000
omega____ theta____ kappa____ phi______ frames
    -      110.2786  -38.0000   60.0000 44

#__ type_ start__ end____ width___ exp.time_
 12 omega   80.00  116.00   1.0000    2.9000
omega____ theta____ kappa____ phi______ frames
    -      110.2786 -111.0000 -150.0000 36

#__ type_ start__ end____ width___ exp.time_
 13 omega   42.00   68.00   1.0000    2.9000
omega____ theta____ kappa____ phi______ frames
    -      110.2786 -111.0000 -150.0000 26

#__ type_ start__ end____ width___ exp.time_
 14 omega   96.00  178.00   1.0000    2.9000
omega____ theta____ kappa____ phi______ frames
    -      110.2786   25.0000 -120.0000 82

#__ type_ start__ end____ width___ exp.time_
 15 omega   39.00   82.00   1.0000    2.9000
omega____ theta____ kappa____ phi______ frames
    -      110.2786  -25.0000   90.0000 43

#__ type_ start__ end____ width___ exp.time_
 16 omega  120.00  161.00   1.0000    2.9000
omega____ theta____ kappa____ phi______ frames
    -      110.2786  111.0000   90.0000 41
;
_diffrn_measurement_device_type 'SuperNova, Dual, Cu at zero, Eos'
_diffrn_measurement_method '\w scans'
_diffrn_orient_matrix_UB_11 -0.0302178000
_diffrn_orient_matrix_UB_12 0.0081720000
_diffrn_orient_matrix_UB_13 0.0586446000
_diffrn_orient_matrix_UB_21 0.0782119000
_diffrn_orient_matrix_UB_22 -0.0189954000
_diffrn_orient_matrix_UB_23 0.0573840000
_diffrn_orient_matrix_UB_31 0.0188276000
_diffrn_orient_matrix_UB_32 0.0919558000
_diffrn_orient_matrix_UB_33 0.0066642000
_diffrn_radiation_monochromator mirror
_diffrn_radiation_type 'Cu K\a'
_diffrn_radiation_wavelength 1.54184
_diffrn_reflns_av_R_equivalents 0.0223
_diffrn_reflns_av_unetI/netI 0.0319
_diffrn_reflns_limit_h_max 24
_diffrn_reflns_limit_h_min -23
_diffrn_reflns_limit_k_max 19
_diffrn_reflns_limit_k_min -13
_diffrn_reflns_limit_l_max 24
_diffrn_reflns_limit_l_min -24
_diffrn_reflns_number 10607
_diffrn_reflns_theta_full 71.7674
_diffrn_reflns_theta_max 71.77
_diffrn_reflns_theta_min 3.66
_diffrn_source 'SuperNova (Cu) X-ray Source'
_exptl_absorpt_coefficient_mu 2.601
_exptl_absorpt_correction_T_max 1.00000
_exptl_absorpt_correction_T_min 0.76929
_exptl_absorpt_correction_type multi-scan
_exptl_absorpt_process_details
;
CrysAlisPro, Agilent Technologies,
Version 1.171.35.19 (release 27-10-2011 CrysAlis171 .NET)
(compiled Oct 27 2011,15:02:11)
Empirical absorption correction using spherical harmonics,
 implemented in SCALE3 ABSPACK scaling algorithm.
;
_exptl_crystal_colour colourless
_exptl_crystal_colour_primary colourless
_exptl_crystal_density_diffrn 1.2685
_exptl_crystal_density_method 'not measured'
_exptl_crystal_description plate
_exptl_crystal_F_000 2353.1034
_exptl_crystal_size_max 0.3
_exptl_crystal_size_mid 0.28
_exptl_crystal_size_min 0.2
_refine_diff_density_max 0.9039
_refine_diff_density_min -1.0294
_refine_diff_density_rms 0.0865
_refine_ls_d_res_high 0.8117
_refine_ls_d_res_low 12.0791
_refine_ls_goodness_of_fit_ref 1.0450
_refine_ls_hydrogen_treatment constr
_refine_ls_matrix_type full
_refine_ls_number_constraints 56
_refine_ls_number_parameters 317
_refine_ls_number_reflns 5722
_refine_ls_number_restraints 0
_refine_ls_restrained_S_all 1.0450
_refine_ls_R_factor_all 0.0665
_refine_ls_R_factor_gt 0.0542
_refine_ls_shift/su_max 0.0000
_refine_ls_shift/su_mean 0.0000
_refine_ls_structure_factor_coef Fsqd
_refine_ls_weighting_details 'w=1/[\s^2^(Fo^2^)+(0.1036P)^2^+3.2468P] where P=(Fo^2^+2Fc^2^)/3'
_refine_ls_weighting_scheme calc
_refine_ls_wR_factor_gt 0.1516
_refine_ls_wR_factor_ref 0.1697
_reflns_Friedel_coverage 0.0
_reflns_limit_h_max 21
_reflns_limit_h_min -24
_reflns_limit_k_max 19
_reflns_limit_k_min 0
_reflns_limit_l_max 24
_reflns_limit_l_min 0
_reflns_number_gt 4504
_reflns_number_total 5722
_reflns_threshold_expression I>=2u(I)
_cod_data_source_file c8ra06057f2.cif
_cod_data_source_block 11
_cod_database_code 7237105
_chemical_oxdiff_formula 'C21 H24 N2 Se Cu P'
_reflns_odcompleteness_completeness 99.95
_reflns_odcompleteness_iscentric 1
_reflns_odcompleteness_theta 66.97
_olex2_refinement_description
;
1. Fixed Uiso
 At 1.2 times of:
  All C(H) groups
 At 1.5 times of:
  All C(H,H,H) groups
2.a Ternary CH refined with riding coordinates:
 C10(H10), C13(H13), C22(H22), C25(H25)
2.b Aromatic/amide H refined with riding coordinates:
 C2(H2), C3(H3), C6(H6), C7(H7), C8(H8), C18(H18), C19(H19), C20(H20)
2.c Idealised Me refined as rotating group:
 C11(H11a,H11b,H11c), C12(H12a,H12b,H12c), C14(H14a,H14b,H14c), C15(H15a,H15b,
 H15c), C23(H23a,H23b,H23c), C24(H24a,H24b,H24c), C26(H26a,H26b,H26c), C27(H27a,
 H27b,H27c)
;
_olex2_submission_special_instructions 'No special instructions were received'

loop_
_space_group_symop_id
_space_group_symop_operation_xyz
1 x,y,z
2 -x,y,-z+1/2
3 -x,-y,-z
4 x,-y,z-1/2
5 x+1/2,y+1/2,z
6 -x+1/2,y+1/2,-z+1/2
7 -x+1/2,-y+1/2,-z
8 x+1/2,-y+1/2,z-1/2

loop_
_atom_site_label
_atom_site_type_symbol
_atom_site_fract_x
_atom_site_fract_y
_atom_site_fract_z
_atom_site_U_iso_or_equiv
_atom_site_adp_type
_atom_site_occupancy
_atom_site_site_symmetry_order
_atom_site_refinement_flags_posn
_atom_site_refinement_flags_adp
_atom_site_refinement_flags_occupancy
Se1 Se 0.20768(2) 0.61958(2) 0.47654(2) 0.06441(18) Uani 1.000000 1 . . .
Cu1 Cu 0.25 0.75 0.5 0.0545(2) Uani 1.000000 2 S T P
N1 N 0.27646(15) 0.47272(15) 0.54309(14) 0.0461(6) Uani 1.000000 1 . . .
N2 N 0.35662(14) 0.57128(15) 0.57875(14) 0.0450(6) Uani 1.000000 1 . . .
C1 C 0.28455(17) 0.55402(18) 0.53585(16) 0.0440(6) Uani 1.000000 1 . . .
C2 C 0.34277(19) 0.4387(2) 0.59018(18) 0.0522(7) Uani 1.000000 1 . . .
H2 H 0.35126(19) 0.3842(2) 0.60404(18) 0.0626(9) Uiso 1.000000 1 R . .
C3 C 0.39252(19) 0.5004(2) 0.61190(18) 0.0541(8) Uani 1.000000 1 . . .
H3 H 0.44220(19) 0.4960(2) 0.64356(18) 0.0649(9) Uiso 1.000000 1 R . .
C4 C 0.20656(18) 0.42945(18) 0.50867(18) 0.0483(7) Uani 1.000000 1 . . .
C5 C 0.1561(2) 0.4319(2) 0.5408(2) 0.0594(9) Uani 1.000000 1 . . .
C6 C 0.0887(3) 0.3914(3) 0.5054(3) 0.0794(12) Uani 1.000000 1 . . .
H6 H 0.0530(3) 0.3921(3) 0.5247(3) 0.0952(15) Uiso 1.000000 1 R . .
C7 C 0.0743(3) 0.3508(3) 0.4430(3) 0.0844(13) Uani 1.000000 1 . . .
H7 H 0.0288(3) 0.3242(3) 0.4202(3) 0.1013(16) Uiso 1.000000 1 R . .
C8 C 0.1256(3) 0.3486(3) 0.4135(2) 0.0756(12) Uani 1.000000 1 . . .
H8 H 0.1148(3) 0.3200(3) 0.3712(2) 0.0908(14) Uiso 1.000000 1 R . .
C9 C 0.1934(2) 0.3881(2) 0.4455(2) 0.0572(8) Uani 1.000000 1 . . .
C10 C 0.1734(3) 0.4750(3) 0.6121(3) 0.0748(11) Uani 1.000000 1 . . .
H10 H 0.2187(3) 0.5076(3) 0.6233(3) 0.0898(14) Uiso 1.000000 1 R . .
C11 C 0.1106(4) 0.5334(4) 0.6074(4) 0.129(2) Uani 1.000000 1 . . .
H11a H 0.102(2) 0.572(2) 0.569(2) 0.194(4) Uiso 1.000000 1 GR . .
H11b H 0.0659(10) 0.5027(6) 0.598(3) 0.194(4) Uiso 1.000000 1 GR . .
H11c H 0.1244(15) 0.562(3) 0.6517(12) 0.194(4) Uiso 1.000000 1 GR . .
C12 C 0.1892(5) 0.4123(4) 0.6710(3) 0.130(3) Uani 1.000000 1 . . .
H12a H 0.1488(16) 0.374(2) 0.6575(15) 0.195(4) Uiso 1.000000 1 GR . .
H12b H 0.2347(18) 0.384(3) 0.678(2) 0.195(4) Uiso 1.000000 1 GR . .
H12c H 0.194(4) 0.4394(6) 0.7143(9) 0.195(4) Uiso 1.000000 1 GR . .
C13 C 0.2500(3) 0.3859(3) 0.4117(2) 0.0728(11) Uani 1.000000 1 . . .
H13 H 0.2950(3) 0.4144(3) 0.4439(2) 0.0874(13) Uiso 1.000000 1 R . .
C14 C 0.2208(5) 0.4305(5) 0.3409(4) 0.139(3) Uani 1.000000 1 . . .
H14a H 0.181(3) 0.400(2) 0.3064(11) 0.209(5) Uiso 1.000000 1 GR . .
H14b H 0.203(4) 0.4836(17) 0.3467(9) 0.209(5) Uiso 1.000000 1 GR . .
H14c H 0.2603(10) 0.436(4) 0.3246(18) 0.209(5) Uiso 1.000000 1 GR . .
C15 C 0.2717(4) 0.3001(3) 0.4023(3) 0.1019(17) Uani 1.000000 1 . . .
H15a H 0.289(2) 0.2721(9) 0.4474(6) 0.153(3) Uiso 1.000000 1 GR . .
H15b H 0.2292(7) 0.2718(9) 0.3685(18) 0.153(3) Uiso 1.000000 1 GR . .
H15c H 0.3107(18) 0.3014(3) 0.385(2) 0.153(3) Uiso 1.000000 1 GR . .
C16 C 0.39019(17) 0.6510(2) 0.59298(18) 0.0498(7) Uani 1.000000 1 . . .
C17 C 0.42919(19) 0.6776(2) 0.5529(2) 0.0616(9) Uani 1.000000 1 . . .
C18 C 0.4637(2) 0.7541(3) 0.5709(3) 0.0795(13) Uani 1.000000 1 . . .
H18 H 0.4904(2) 0.7740(3) 0.5455(3) 0.0954(16) Uiso 1.000000 1 R . .
C19 C 0.4595(2) 0.7996(3) 0.6242(3) 0.0839(14) Uani 1.000000 1 . . .
H19 H 0.4829(2) 0.8503(3) 0.6346(3) 0.1007(17) Uiso 1.000000 1 R . .
C20 C 0.4211(2) 0.7722(2) 0.6633(2) 0.0742(12) Uani 1.000000 1 . . .
H20 H 0.4188(2) 0.8046(2) 0.6998(2) 0.0890(15) Uiso 1.000000 1 R . .
C21 C 0.38521(18) 0.6960(2) 0.64890(19) 0.0562(8) Uani 1.000000 1 . . .
C22 C 0.4348(3) 0.6282(3) 0.4934(3) 0.0811(13) Uani 1.000000 1 . . .
H22 H 0.4124(3) 0.5745(3) 0.4934(3) 0.0974(15) Uiso 1.000000 1 R . .
C23 C 0.3913(4) 0.6681(6) 0.4203(3) 0.144(3) Uani 1.000000 1 . . .
H23a H 0.3388(4) 0.665(4) 0.4091(17) 0.215(5) Uiso 1.000000 1 GR . .
H23b H 0.406(3) 0.7244(13) 0.4218(12) 0.215(5) Uiso 1.000000 1 GR . .
H23c H 0.402(3) 0.640(3) 0.3843(7) 0.215(5) Uiso 1.000000 1 GR . .
C24 C 0.5159(4) 0.6142(5) 0.5041(4) 0.119(2) Uani 1.000000 1 . . .
H24a H 0.5411(9) 0.6659(5) 0.511(3) 0.179(3) Uiso 1.000000 1 GR . .
H24b H 0.5404(10) 0.581(3) 0.5455(19) 0.179(3) Uiso 1.000000 1 GR . .
H24c H 0.5172(4) 0.587(3) 0.4628(14) 0.179(3) Uiso 1.000000 1 GR . .
C25 C 0.3447(2) 0.6635(3) 0.6930(2) 0.0675(10) Uani 1.000000 1 . . .
H25 H 0.3112(2) 0.6201(3) 0.6650(2) 0.0810(12) Uiso 1.000000 1 R . .
C26 C 0.3978(3) 0.6254(4) 0.7620(3) 0.108(2) Uani 1.000000 1 . . .
H26a H 0.425(2) 0.582(2) 0.7516(3) 0.162(3) Uiso 1.000000 1 GR . .
H26b H 0.4320(18) 0.6662(8) 0.7907(12) 0.162(3) Uiso 1.000000 1 GR . .
H26c H 0.3701(4) 0.604(3) 0.7876(13) 0.162(3) Uiso 1.000000 1 GR . .
C27 C 0.2967(5) 0.7278(5) 0.7077(4) 0.146(3) Uani 1.000000 1 . . .
H27a H 0.3281(5) 0.767(2) 0.742(3) 0.219(5) Uiso 1.000000 1 GR . .
H27b H 0.267(3) 0.756(3) 0.6641(8) 0.219(5) Uiso 1.000000 1 GR . .
H27c H 0.264(3) 0.7018(6) 0.727(3) 0.219(5) Uiso 1.000000 1 GR . .
P1 P 0.5 0.31678(10) 0.75 0.0838(6) Uani 1.000000 2 S T P
F1 F 0.5 0.4115(3) 0.75 0.180(3) Uani 1.000000 2 S T P
F2 F 0.4787(2) 0.3185(2) 0.66736(16) 0.1359(15) Uani 1.000000 1 . . .
F3 F 0.4153(2) 0.3167(4) 0.7297(3) 0.181(2) Uani 1.000000 1 . . .
F4 F 0.5 0.2232(4) 0.75 0.219(5) Uani 1.000000 2 S T P

loop_
_atom_site_aniso_label
_atom_site_aniso_U_11
_atom_site_aniso_U_22
_atom_site_aniso_U_33
_atom_site_aniso_U_12
_atom_site_aniso_U_13
_atom_site_aniso_U_23
Se1 0.0478(2) 0.0335(2) 0.0844(3) -0.00246(13) -0.00228(19) 0.00810(16)
Cu1 0.0589(4) 0.0294(3) 0.0707(5) -0.0043(3) 0.0213(3) 0.0035(3)
N1 0.0468(14) 0.0311(12) 0.0536(14) -0.0035(10) 0.0129(12) 0.0016(11)
N2 0.0379(12) 0.0375(13) 0.0516(14) -0.0040(10) 0.0093(10) 0.0041(11)
C1 0.0424(15) 0.0344(14) 0.0490(16) -0.0030(12) 0.0118(13) 0.0047(12)
C2 0.0533(18) 0.0388(15) 0.0561(18) 0.0059(13) 0.0132(15) 0.0086(14)
C3 0.0455(17) 0.0485(18) 0.0577(19) 0.0057(14) 0.0095(14) 0.0071(15)
C4 0.0510(17) 0.0332(14) 0.0576(17) -0.0065(12) 0.0182(14) 0.0003(13)
C5 0.061(2) 0.0460(18) 0.076(2) -0.0090(15) 0.0316(18) -0.0022(17)
C6 0.072(3) 0.073(3) 0.102(3) -0.027(2) 0.044(3) -0.010(2)
C7 0.067(3) 0.072(3) 0.104(3) -0.032(2) 0.024(2) -0.013(3)
C8 0.081(3) 0.065(2) 0.068(2) -0.025(2) 0.016(2) -0.013(2)
C9 0.065(2) 0.0449(17) 0.0576(19) -0.0118(15) 0.0198(16) -0.0031(15)
C10 0.088(3) 0.068(2) 0.084(3) -0.014(2) 0.050(2) -0.014(2)
C11 0.134(6) 0.123(5) 0.155(6) 0.022(5) 0.082(5) -0.034(5)
C12 0.204(8) 0.108(5) 0.088(4) -0.006(5) 0.070(5) -0.003(4)
C13 0.087(3) 0.071(3) 0.066(2) -0.013(2) 0.037(2) -0.010(2)
C14 0.207(8) 0.127(6) 0.131(5) 0.054(6) 0.116(6) 0.052(5)
C15 0.117(4) 0.083(3) 0.114(4) 0.010(3) 0.054(4) 0.002(3)
C16 0.0395(15) 0.0429(16) 0.0578(18) -0.0040(13) 0.0099(13) 0.0053(14)
C17 0.0461(17) 0.059(2) 0.074(2) -0.0109(15) 0.0181(16) 0.0102(18)
C18 0.061(2) 0.065(3) 0.101(3) -0.0203(19) 0.020(2) 0.018(2)
C19 0.062(2) 0.050(2) 0.108(4) -0.0180(19) 0.001(2) 0.007(2)
C20 0.059(2) 0.050(2) 0.084(3) -0.0037(18) -0.002(2) -0.0140(19)
C21 0.0439(16) 0.0482(18) 0.0605(19) -0.0035(14) 0.0041(14) -0.0062(15)
C22 0.077(3) 0.091(3) 0.088(3) -0.010(2) 0.046(3) 0.002(3)
C23 0.116(5) 0.231(10) 0.088(4) 0.022(6) 0.046(4) 0.017(5)
C24 0.091(4) 0.136(6) 0.153(6) 0.015(4) 0.072(4) 0.011(4)
C25 0.061(2) 0.077(3) 0.061(2) -0.0047(19) 0.0214(17) -0.0118(19)
C26 0.093(4) 0.130(5) 0.089(4) 0.001(3) 0.023(3) 0.032(3)
C27 0.183(7) 0.163(7) 0.130(5) 0.076(6) 0.103(6) 0.029(5)
P1 0.0942(12) 0.0561(8) 0.0581(8) -0.000000 -0.0144(8) 0.000000
F1 0.271(8) 0.064(3) 0.098(3) -0.000000 -0.036(4) 0.000000
F2 0.172(4) 0.134(3) 0.0635(17) 0.004(3) 0.007(2) -0.0082(18)
F3 0.101(3) 0.263(7) 0.150(4) -0.017(4) 0.021(3) 0.028(4)
F4 0.294(10) 0.071(3) 0.140(5) -0.000000 -0.072(5) 0.000000

loop_
_atom_type_symbol
_atom_type_scat_dispersion_real
_atom_type_scat_dispersion_imag
_atom_type_scat_Cromer_Mann_a1
_atom_type_scat_Cromer_Mann_a2
_atom_type_scat_Cromer_Mann_a3
_atom_type_scat_Cromer_Mann_a4
_atom_type_scat_Cromer_Mann_b1
_atom_type_scat_Cromer_Mann_b2
_atom_type_scat_Cromer_Mann_b3
_atom_type_scat_Cromer_Mann_b4
_atom_type_scat_Cromer_Mann_c
_atom_type_scat_source
_atom_type_scat_dispersion_source
C 0.01920 0.00962 2.31000 1.02000 1.58860 0.86500 20.84390 10.20750 0.56870 51.65120 0.215599998832 'International Tables Volume C Table 6.1.1.4 (pp. 500-502)' 'Henke, Gullikson and Davis, At. Data and Nucl. Data Tables, 1993, 54, 2'
F 0.07537 0.05506 3.53920 2.64120 1.51700 1.02430 10.28250 4.29440 0.26150 26.14760 0.277599990368 'International Tables Volume C Table 6.1.1.4 (pp. 500-502)' 'Henke, Gullikson and Davis, At. Data and Nucl. Data Tables, 1993, 54, 2'
H 0.00000 0.00000 0.49300 0.32291 0.14019 0.04081 10.51090 26.12570 3.14236 57.79970 0.0030380000826 'International Tables Volume C Table 6.1.1.4 (pp. 500-502)' 'Henke, Gullikson and Davis, At. Data and Nucl. Data Tables, 1993, 54, 2'
N 0.03256 0.01839 12.21260 3.13220 2.01250 1.16630 0.00570 9.89330 28.99750 0.58260 -11.5290002823 'International Tables Volume C Table 6.1.1.4 (pp. 500-502)' 'Henke, Gullikson and Davis, At. Data and Nucl. Data Tables, 1993, 54, 2'
P 0.30360 0.43703 6.43450 4.17910 1.78000 1.49080 1.90670 27.15700 0.52600 68.16450 1.11489999294 'International Tables Volume C Table 6.1.1.4 (pp. 500-502)' 'Henke, Gullikson and Davis, At. Data and Nucl. Data Tables, 1993, 54, 2'
Cu -1.96878 0.60861 13.33800 7.16760 5.61580 1.67350 3.58280 0.24700 11.39660 64.81260 1.19099998474 'International Tables Volume C Table 6.1.1.4 (pp. 500-502)' 'Henke, Gullikson and Davis, At. Data and Nucl. Data Tables, 1993, 54, 2'
Se -0.79210 1.18296 17.00060 5.81960 3.97310 4.35430 2.40980 0.27260 15.23720 43.81630 2.84089994431 'International Tables Volume C Table 6.1.1.4 (pp. 500-502)' 'Henke, Gullikson and Davis, At. Data and Nucl. Data Tables, 1993, 54, 2'

loop_
_geom_angle_atom_site_label_1
_geom_angle_atom_site_label_2
_geom_angle_atom_site_label_3
_geom_angle
_geom_angle_site_symmetry_1
_geom_angle_site_symmetry_3
C1 Se1 Cu1 105.89(9) . 7_566
Se1 Cu1 Se1 180.0 . 7_566
C2 N1 C1 110.6(3) . .
C4 N1 C1 123.8(3) . .
C4 N1 C2 125.6(3) . .
C3 N2 C1 109.5(3) . .
C16 N2 C1 126.3(3) . .
C16 N2 C3 124.0(3) . .
N1 C1 Se1 122.7(2) . .
N2 C1 Se1 131.6(2) . .
N2 C1 N1 105.7(2) . .
C3 C2 N1 106.4(3) . .
C2 C3 N2 107.9(3) . .
C5 C4 N1 118.0(3) . .
C9 C4 N1 118.5(3) . .
C9 C4 C5 123.5(3) . .
C6 C5 C4 116.5(4) . .
C10 C5 C4 122.4(3) . .
C10 C5 C6 121.0(4) . .
C7 C6 C5 121.1(4) . .
C8 C7 C6 120.8(4) . .
C9 C8 C7 121.2(4) . .
C8 C9 C4 116.9(4) . .
C13 C9 C4 122.4(3) . .
C13 C9 C8 120.7(4) . .
C11 C10 C5 111.3(5) . .
C12 C10 C5 110.0(4) . .
C12 C10 C11 112.0(5) . .
C14 C13 C9 111.0(5) . .
C15 C13 C9 112.0(4) . .
C15 C13 C14 110.3(5) . .
C17 C16 N2 118.5(3) . .
C21 C16 N2 117.9(3) . .
C21 C16 C17 123.5(3) . .
C18 C17 C16 116.4(4) . .
C22 C17 C16 122.9(3) . .
C22 C17 C18 120.7(4) . .
C19 C18 C17 121.7(4) . .
C20 C19 C18 121.0(4) . .
C21 C20 C19 120.9(4) . .
C20 C21 C16 116.5(4) . .
C25 C21 C16 121.9(3) . .
C25 C21 C20 121.6(4) . .
C23 C22 C17 111.4(5) . .
C24 C22 C17 112.0(5) . .
C24 C22 C23 110.0(5) . .
C26 C25 C21 111.7(4) . .
C27 C25 C21 112.9(5) . .
C27 C25 C26 110.5(5) . .
F2 P1 F1 89.00(15) . .
F2 P1 F1 89.00(15) 2_656 .
F2 P1 F2 178.0(3) 2_656 .
F3 P1 F1 90.0(2) 2_656 .
F3 P1 F1 90.0(2) . .
F3 P1 F2 94.8(3) . 2_656
F3 P1 F2 94.8(3) 2_656 .
F3 P1 F2 85.2(3) . .
F3 P1 F2 85.2(3) 2_656 2_656
F3 P1 F3 179.9(5) 2_656 .
F4 P1 F1 180.0 . .
F4 P1 F2 91.00(15) . 2_656
F4 P1 F2 91.00(15) . .
F4 P1 F3 90.0(2) . .
F4 P1 F3 90.0(2) . 2_656

loop_
_geom_bond_atom_site_label_1
_geom_bond_atom_site_label_2
_geom_bond_distance
_geom_bond_site_symmetry_2
Se1 Cu1 2.2672(3) 7_566
Se1 C1 1.849(3) .
N1 C1 1.353(4) .
N1 C2 1.385(4) .
N1 C4 1.448(4) .
N2 C1 1.359(4) .
N2 C3 1.384(4) .
N2 C16 1.436(4) .
C2 C3 1.347(5) .
C4 C5 1.388(5) .
C4 C9 1.387(5) .
C5 C6 1.391(6) .
C5 C10 1.529(6) .
C6 C7 1.363(7) .
C7 C8 1.363(7) .
C8 C9 1.382(5) .
C9 C13 1.523(6) .
C10 C11 1.529(8) .
C10 C12 1.515(8) .
C13 C14 1.513(7) .
C13 C15 1.500(7) .
C16 C17 1.395(5) .
C16 C21 1.394(5) .
C17 C18 1.398(5) .
C17 C22 1.499(6) .
C18 C19 1.349(7) .
C19 C20 1.374(7) .
C20 C21 1.402(5) .
C21 C25 1.515(6) .
C22 C23 1.538(8) .
C22 C24 1.531(7) .
C25 C26 1.511(6) .
C25 C27 1.517(7) .
P1 F1 1.549(5) .
P1 F2 1.569(3) 2_656
P1 F2 1.569(3) .
P1 F3 1.539(4) 2_656
P1 F3 1.539(4) .
P1 F4 1.530(6) .
